data_7049925
loop_
_publ_author_name
'Zhang, Congcong'
'Wang, Yongsong'
'Hou, Guohua'
'Ding, Wanjian'
'Zi, Guofu'
'Walter, Marc D.'

_publ_section_title
;
 Experimental and computational studies on a three-membered diphosphido
 thorium metallaheterocycle
 [\h<sup>5</sup>-1,3-(Me<sub>3</sub>C)<sub>2</sub>C<sub>5</sub>H<sub>3</sub>]<sub>2</sub>Th[\h<sup>2</sup>-P<sub>2</sub>(2,4,6-<sup>i</sup>Pr<sub>3</sub>C<sub>6</sub>H<sub>2</sub>)<sub>2</sub>].
;
_journal_issue 20
_journal_name_full 'Dalton transactions (Cambridge, England : 2003)'
_journal_page_first 6921
_journal_page_last 6930
_journal_paper_doi 10.1039/c9dt01160a
_journal_volume 48
_journal_year 2019
_chemical_formula_moiety 'C70 H98 Cl2 O2 P2 Th, C3 H3'
_chemical_formula_sum 'C73 H101 Cl2 O2 P2 Th'
_chemical_formula_weight 1375.41
_space_group_crystal_system triclinic
_space_group_IT_number 2
_space_group_name_Hall '-P 1'
_space_group_name_H-M_alt 'P -1'
_symmetry_space_group_name_Hall '-P 1'
_symmetry_space_group_name_H-M 'P -1'
_atom_sites_solution_hydrogens geom
_audit_creation_date 2018-10-04
_audit_creation_method
;
Olex2 1.2
(compiled 2017.03.28 svn.r3405 for OlexSys, GUI svn.r5337)
;
_audit_update_record
;
2019-02-25 deposited with the CCDC.    2019-04-16 downloaded from the CCDC.
;
_cell_angle_alpha 85.745(2)
_cell_angle_beta 83.053(2)
_cell_angle_gamma 84.314(2)
_cell_formula_units_Z 2
_cell_length_a 11.5508(2)
_cell_length_b 13.8153(3)
_cell_length_c 21.1736(4)
_cell_measurement_reflns_used 18254
_cell_measurement_temperature 100.01(10)
_cell_measurement_theta_max 72.0010
_cell_measurement_theta_min 3.7220
_cell_volume 3330.90(11)
_computing_cell_refinement 'CrysAlisPro 1.171.39.46e (Rigaku OD, 2018)'
_computing_data_collection 'CrysAlisPro 1.171.39.46e (Rigaku OD, 2018)'
_computing_data_reduction 'CrysAlisPro 1.171.39.46e (Rigaku OD, 2018)'
_computing_molecular_graphics 'Olex2 (Dolomanov et al., 2009)'
_computing_publication_material 'Olex2 (Dolomanov et al., 2009)'
_computing_structure_refinement 'ShelXL (Sheldrick, 2015)'
_diffrn_ambient_environment N~2~
_diffrn_ambient_temperature 100.01(10)
_diffrn_detector 'CCD plate'
_diffrn_detector_area_resol_mean 5.3127
_diffrn_detector_type AtlasS2
_diffrn_measured_fraction_theta_full 0.999
_diffrn_measured_fraction_theta_max 0.973
_diffrn_measurement_details
;
List of Runs (angles in degrees, time in seconds):

  # Type    Start    End  Width  t~exp~   \w     \q     \k     \f   Frames
#--------------------------------------------------------------------------
  1  \w    -69.00  27.00   1.00    1.00    --  -41.49  57.00-150.00   96
  2  \w   -115.00 -19.00   1.00    1.00    --  -41.49 -57.00  60.00   96
  3  \w    -31.00  64.00   1.00    1.00    --   41.49 -37.00 -90.00   95
  4  \w     54.00  91.00   1.00    1.00    --   41.49-125.00   0.00   37
  5  \w     38.00  72.00   1.00    1.00    --   41.49-125.00  90.00   34
  6  \w     37.00  67.00   1.00    1.00    --  104.69-125.00-120.00   30
  7  \w     52.00 125.00   1.00    1.00    --  104.69  15.00 -90.00   73
  8  \w    106.00 173.00   1.00    1.00    --  104.69 125.00  30.00   67
  9  \w     37.00  63.00   1.00    1.00    --  104.69 -61.00 -90.00   26
 10  \w     84.00 109.00   1.00    1.00    --  104.69 -94.00 -30.00   25
 11  \w     81.00 128.00   1.00    1.00    --  104.69 -61.00 -90.00   47
 12  \w     79.00 152.00   1.00    1.00    --  104.69  45.00 150.00   73
 13  \w     35.00 109.00   1.00    1.00    --  104.69 -94.00  60.00   74
 14  \w     70.00 114.00   1.00    1.00    --  104.69-125.00-120.00   44
 15  \w     80.00 177.00   1.00    1.00    --  104.69  45.00  90.00   97
 16  \w     45.00  79.00   1.00    1.00    --  104.69-125.00 -90.00   34
 17  \w     40.00 126.00   1.00    1.00    --  104.69 -30.00 -90.00   86
 18  \w     60.00 118.00   1.00    1.00    --  104.69-125.00   0.00   58
 19  \w     40.00 133.00   1.00    1.00    --  104.69 -61.00  60.00   93
;
_diffrn_measurement_device 'four-circle diffractometer'
_diffrn_measurement_device_type 'SuperNova, Dual, Cu at home/near, AtlasS2'
_diffrn_measurement_method '\w scans'
_diffrn_orient_matrix_type 'CrysAlisPro convention (1999,Acta A55,543-557)'
_diffrn_orient_matrix_UB_11 0.0320889000
_diffrn_orient_matrix_UB_12 0.1061078000
_diffrn_orient_matrix_UB_13 -0.0098355000
_diffrn_orient_matrix_UB_21 -0.0877409000
_diffrn_orient_matrix_UB_22 0.0274748000
_diffrn_orient_matrix_UB_23 0.0580432000
_diffrn_orient_matrix_UB_31 0.0973392000
_diffrn_orient_matrix_UB_32 -0.0243794000
_diffrn_orient_matrix_UB_33 0.0439093000
_diffrn_radiation_monochromator mirror
_diffrn_radiation_probe x-ray
_diffrn_radiation_type CuK\a
_diffrn_radiation_wavelength 1.54184
_diffrn_reflns_av_R_equivalents 0.0379
_diffrn_reflns_av_unetI/netI 0.0443
_diffrn_reflns_Laue_measured_fraction_full 0.999
_diffrn_reflns_Laue_measured_fraction_max 0.973
_diffrn_reflns_limit_h_max 14
_diffrn_reflns_limit_h_min -9
_diffrn_reflns_limit_k_max 17
_diffrn_reflns_limit_k_min -17
_diffrn_reflns_limit_l_max 26
_diffrn_reflns_limit_l_min -25
_diffrn_reflns_number 24342
_diffrn_reflns_point_group_measured_fraction_full 0.999
_diffrn_reflns_point_group_measured_fraction_max 0.973
_diffrn_reflns_theta_full 67.684
_diffrn_reflns_theta_max 72.138
_diffrn_reflns_theta_min 3.737
_diffrn_source 'micro-focus sealed X-ray tube'
_diffrn_source_type 'SuperNova (Cu) X-ray Source'
_exptl_absorpt_coefficient_mu 8.735
_exptl_absorpt_correction_T_max 1.00000
_exptl_absorpt_correction_T_min 0.75025
_exptl_absorpt_correction_type multi-scan
_exptl_absorpt_process_details
;
CrysAlisPro 1.171.39.46e (Rigaku Oxford Diffraction, 2018)
Empirical absorption correction using spherical harmonics,
 implemented in SCALE3 ABSPACK scaling algorithm.
;
_exptl_crystal_colour colourless
_exptl_crystal_colour_primary colourless
_exptl_crystal_density_diffrn 1.371
_exptl_crystal_description block
_exptl_crystal_F_000 1418
_exptl_crystal_size_max 0.22
_exptl_crystal_size_mid 0.18
_exptl_crystal_size_min 0.15
_refine_diff_density_max 1.385
_refine_diff_density_min -1.536
_refine_diff_density_rms 0.097
_refine_ls_extinction_method none
_refine_ls_goodness_of_fit_ref 1.025
_refine_ls_hydrogen_treatment constr
_refine_ls_matrix_type full
_refine_ls_number_parameters 745
_refine_ls_number_reflns 12761
_refine_ls_number_restraints 0
_refine_ls_restrained_S_all 1.025
_refine_ls_R_factor_all 0.0275
_refine_ls_R_factor_gt 0.0264
_refine_ls_shift/su_max 0.001
_refine_ls_shift/su_mean 0.000
_refine_ls_structure_factor_coef Fsqd
_refine_ls_weighting_details 'w=1/[\s^2^(Fo^2^)+(0.0303P)^2^+2.6753P] where P=(Fo^2^+2Fc^2^)/3'
_refine_ls_weighting_scheme calc
_refine_ls_wR_factor_gt 0.0652
_refine_ls_wR_factor_ref 0.0661
_reflns_Friedel_coverage 0.000
_reflns_number_gt 12309
_reflns_number_total 12761
_reflns_threshold_expression 'I > 2\s(I)'
_cod_data_source_file c9dt01160a2.cif
_cod_data_source_block compound7
_cod_depositor_comments 'Adding full bibliography for 7049925--7049929.cif.'
_cod_database_code 7049925
_shelx_shelxl_version_number 2014/7
_chemical_oxdiff_formula C1H1O1Cl1P1Th1
_shelx_space_group_comment
;
The symmetry employed for this shelxl refinement is uniquely defined
by the following loop, which should always be used as a source of
symmetry information in preference to the above space-group names.
They are only intended as comments.
;
_reflns_odcompleteness_completeness 99.95
_reflns_odcompleteness_iscentric 1
_reflns_odcompleteness_theta 66.97
_olex2_refinement_description
;
1. Fixed Uiso
 At 1.2 times of:
  All C(H) groups
 At 1.5 times of:
  All C(H,H,H) groups
2.a Ternary CH refined with riding coordinates:
 C27(H27), C40(H40), C43(H43), C46(H46), C55(H55), C58(H58), C61(H61), C64(H64)
2.b Aromatic/amide H refined with riding coordinates:
 C2(H2), C4(H4), C5(H5), C15(H15), C17(H17), C18(H18), C29(H29), C30(H30),
 C32(H32), C33(H33), C36(H36), C38(H38), C51(H51), C53(H53), C66(H66), C67(H67),
  C69(H69), C70(H70), C71(H71), C72(H72), C73(H73)
2.c Idealised Me refined as rotating group:
 C7(H7A,H7B,H7C), C8(H8A,H8B,H8C), C9(H9A,H9B,H9C), C11(H11A,H11B,H11C),
 C12(H12A,H12B,H12C), C13(H13A,H13B,H13C), C20(H20A,H20B,H20C), C21(H21A,H21B,
 H21C), C22(H22A,H22B,H22C), C24(H24A,H24B,H24C), C25(H25A,H25B,H25C), C26(H26A,
 H26B,H26C), C41(H41A,H41B,H41C), C42(H42A,H42B,H42C), C44(H44A,H44B,H44C),
 C45(H45A,H45B,H45C), C47(H47A,H47B,H47C), C48(H48A,H48B,H48C), C56(H56A,H56B,
 H56C), C57(H57A,H57B,H57C), C59(H59A,H59B,H59C), C60(H60A,H60B,H60C), C62(H62A,
 H62B,H62C), C63(H63A,H63B,H63C)
;
_olex2_submission_special_instructions 'No special instructions were received'
_oxdiff_exptl_absorpt_empirical_details
;
Empirical correction (ABSPACK) includes:
- Absorption correction using spherical harmonics
- Frame scaling
;
_oxdiff_exptl_absorpt_empirical_full_max 1.445
_oxdiff_exptl_absorpt_empirical_full_min 0.775

loop_
_space_group_symop_operation_xyz
'x, y, z'
'-x, -y, -z'

loop_
_atom_site_label
_atom_site_type_symbol
_atom_site_fract_x
_atom_site_fract_y
_atom_site_fract_z
_atom_site_U_iso_or_equiv
_atom_site_adp_type
_atom_site_occupancy
_atom_site_site_symmetry_order
_atom_site_calc_flag
_atom_site_refinement_flags_posn
C1 C 0.1073(3) 0.3612(2) 0.27120(14) 0.0141(6) Uani 1 1 d .
C2 C 0.0953(2) 0.4091(2) 0.21048(14) 0.0139(6) Uani 1 1 d .
H2 H 0.0560 0.4702 0.2030 0.017 Uiso 1 1 calc R
C3 C 0.1532(3) 0.3484(2) 0.16301(14) 0.0156(6) Uani 1 1 d .
C4 C 0.2027(3) 0.2644(2) 0.19487(15) 0.0170(6) Uani 1 1 d .
H4 H 0.2457 0.2120 0.1754 0.020 Uiso 1 1 calc R
C5 C 0.1766(3) 0.2727(2) 0.26131(15) 0.0156(6) Uani 1 1 d .
H5 H 0.2009 0.2276 0.2930 0.019 Uiso 1 1 calc R
C6 C 0.0366(3) 0.3904(2) 0.33413(14) 0.0161(6) Uani 1 1 d .
C7 C 0.1096(3) 0.3711(3) 0.39039(15) 0.0253(7) Uani 1 1 d .
H7A H 0.1367 0.3031 0.3941 0.038 Uiso 1 1 calc GR
H7B H 0.0622 0.3887 0.4290 0.038 Uiso 1 1 calc GR
H7C H 0.1756 0.4092 0.3833 0.038 Uiso 1 1 calc GR
C8 C -0.0081(3) 0.4982(2) 0.33063(16) 0.0243(7) Uani 1 1 d .
H8A H 0.0570 0.5370 0.3207 0.037 Uiso 1 1 calc GR
H8B H -0.0499 0.5148 0.3710 0.037 Uiso 1 1 calc GR
H8C H -0.0597 0.5106 0.2980 0.037 Uiso 1 1 calc GR
C9 C -0.0693(3) 0.3302(3) 0.34634(17) 0.0286(8) Uani 1 1 d .
H9A H -0.1155 0.3420 0.3113 0.043 Uiso 1 1 calc GR
H9B H -0.1161 0.3485 0.3850 0.043 Uiso 1 1 calc GR
H9C H -0.0427 0.2622 0.3504 0.043 Uiso 1 1 calc GR
C10 C 0.1520(3) 0.3640(2) 0.09093(14) 0.0188(6) Uani 1 1 d .
C11 C 0.0852(4) 0.4594(3) 0.07327(18) 0.0375(9) Uani 1 1 d .
H11A H 0.0073 0.4616 0.0952 0.056 Uiso 1 1 calc GR
H11B H 0.0814 0.4653 0.0281 0.056 Uiso 1 1 calc GR
H11C H 0.1244 0.5122 0.0852 0.056 Uiso 1 1 calc GR
C12 C 0.0910(4) 0.2797(3) 0.06904(18) 0.0352(9) Uani 1 1 d .
H12A H 0.1338 0.2187 0.0796 0.053 Uiso 1 1 calc GR
H12B H 0.0887 0.2875 0.0238 0.053 Uiso 1 1 calc GR
H12C H 0.0126 0.2805 0.0902 0.053 Uiso 1 1 calc GR
C13 C 0.2756(3) 0.3603(3) 0.05715(17) 0.0343(9) Uani 1 1 d .
H13A H 0.3140 0.4136 0.0689 0.051 Uiso 1 1 calc GR
H13B H 0.2729 0.3651 0.0119 0.051 Uiso 1 1 calc GR
H13C H 0.3181 0.2998 0.0692 0.051 Uiso 1 1 calc GR
C14 C 0.5731(3) 0.3496(2) 0.17171(14) 0.0152(6) Uani 1 1 d .
C15 C 0.5822(3) 0.3489(2) 0.23795(14) 0.0158(6) Uani 1 1 d .
H15 H 0.6206 0.3928 0.2572 0.019 Uiso 1 1 calc R
C16 C 0.5235(3) 0.2706(2) 0.27050(14) 0.0138(6) Uani 1 1 d .
C17 C 0.4749(3) 0.2254(2) 0.22386(14) 0.0146(6) Uani 1 1 d .
H17 H 0.4304 0.1723 0.2315 0.018 Uiso 1 1 calc R
C18 C 0.5044(2) 0.2732(2) 0.16347(14) 0.0154(6) Uani 1 1 d .
H18 H 0.4824 0.2572 0.1250 0.018 Uiso 1 1 calc R
C19 C 0.6428(3) 0.4080(2) 0.11896(15) 0.0189(6) Uani 1 1 d .
C20 C 0.5703(3) 0.4416(3) 0.06429(15) 0.0238(7) Uani 1 1 d .
H20A H 0.5406 0.3862 0.0491 0.036 Uiso 1 1 calc GR
H20B H 0.6186 0.4728 0.0303 0.036 Uiso 1 1 calc GR
H20C H 0.5060 0.4868 0.0792 0.036 Uiso 1 1 calc GR
C21 C 0.7502(3) 0.3411(3) 0.09386(17) 0.0323(8) Uani 1 1 d .
H21A H 0.7972 0.3216 0.1278 0.048 Uiso 1 1 calc GR
H21B H 0.7957 0.3755 0.0601 0.048 Uiso 1 1 calc GR
H21C H 0.7247 0.2844 0.0780 0.048 Uiso 1 1 calc GR
C22 C 0.6856(3) 0.4964(3) 0.14517(17) 0.0310(8) Uani 1 1 d .
H22A H 0.6199 0.5353 0.1653 0.047 Uiso 1 1 calc GR
H22B H 0.7247 0.5346 0.1109 0.047 Uiso 1 1 calc GR
H22C H 0.7390 0.4748 0.1758 0.047 Uiso 1 1 calc GR
C23 C 0.5219(3) 0.2374(2) 0.34100(14) 0.0145(6) Uani 1 1 d .
C24 C 0.5300(3) 0.1256(2) 0.34877(16) 0.0232(7) Uani 1 1 d .
H24A H 0.4617 0.1029 0.3352 0.035 Uiso 1 1 calc GR
H24B H 0.5349 0.1049 0.3927 0.035 Uiso 1 1 calc GR
H24C H 0.5986 0.0992 0.3232 0.035 Uiso 1 1 calc GR
C25 C 0.6263(3) 0.2718(2) 0.36851(15) 0.0186(6) Uani 1 1 d .
H25A H 0.6977 0.2482 0.3441 0.028 Uiso 1 1 calc GR
H25B H 0.6266 0.2469 0.4121 0.028 Uiso 1 1 calc GR
H25C H 0.6200 0.3417 0.3666 0.028 Uiso 1 1 calc GR
C26 C 0.4084(3) 0.2771(2) 0.37955(15) 0.0209(7) Uani 1 1 d .
H26A H 0.4043 0.3470 0.3777 0.031 Uiso 1 1 calc GR
H26B H 0.4075 0.2520 0.4231 0.031 Uiso 1 1 calc GR
H26C H 0.3424 0.2571 0.3620 0.031 Uiso 1 1 calc GR
C27 C 0.2726(3) 0.6429(2) 0.15408(13) 0.0129(6) Uani 1 1 d .
H27 H 0.2111 0.6350 0.1273 0.016 Uiso 1 1 calc R
C28 C 0.3561(3) 0.7065(2) 0.11435(14) 0.0157(6) Uani 1 1 d .
C29 C 0.3228(3) 0.7569(2) 0.05881(15) 0.0228(7) Uani 1 1 d .
H29 H 0.2484 0.7519 0.0474 0.027 Uiso 1 1 calc R
C30 C 0.3988(4) 0.8142(3) 0.02038(16) 0.0295(8) Uani 1 1 d .
H30 H 0.3755 0.8475 -0.0164 0.035 Uiso 1 1 calc R
C31 C 0.5081(3) 0.8212(3) 0.03712(17) 0.0296(8) Uani 1 1 d .
C32 C 0.5450(3) 0.7717(3) 0.09155(17) 0.0288(8) Uani 1 1 d .
H32 H 0.6198 0.7767 0.1023 0.035 Uiso 1 1 calc R
C33 C 0.4684(3) 0.7145(2) 0.12985(16) 0.0228(7) Uani 1 1 d .
H33 H 0.4925 0.6810 0.1664 0.027 Uiso 1 1 calc R
C34 C 0.1082(3) 0.8037(2) 0.21019(13) 0.0135(6) Uani 1 1 d .
C35 C 0.1429(3) 0.8995(2) 0.20835(14) 0.0163(6) Uani 1 1 d .
C36 C 0.0621(3) 0.9789(2) 0.19648(16) 0.0230(7) Uani 1 1 d .
H36 H 0.0867 1.0412 0.1946 0.028 Uiso 1 1 calc R
C37 C -0.0531(3) 0.9695(2) 0.18735(18) 0.0263(7) Uani 1 1 d .
C38 C -0.0861(3) 0.8753(2) 0.18834(17) 0.0237(7) Uani 1 1 d .
H38 H -0.1627 0.8668 0.1822 0.028 Uiso 1 1 calc R
C39 C -0.0084(3) 0.7926(2) 0.19822(15) 0.0184(6) Uani 1 1 d .
C40 C 0.2643(3) 0.9248(2) 0.21780(14) 0.0164(6) Uani 1 1 d .
H40 H 0.3109 0.8645 0.2298 0.020 Uiso 1 1 calc R
C41 C 0.2590(3) 0.9946(2) 0.27130(15) 0.0190(6) Uani 1 1 d .
H41A H 0.2182 1.0558 0.2591 0.028 Uiso 1 1 calc GR
H41B H 0.3370 1.0047 0.2788 0.028 Uiso 1 1 calc GR
H41C H 0.2182 0.9668 0.3096 0.028 Uiso 1 1 calc GR
C42 C 0.3259(3) 0.9707(2) 0.15606(15) 0.0204(6) Uani 1 1 d .
H42A H 0.3316 0.9261 0.1229 0.031 Uiso 1 1 calc GR
H42B H 0.4029 0.9847 0.1630 0.031 Uiso 1 1 calc GR
H42C H 0.2815 1.0301 0.1436 0.031 Uiso 1 1 calc GR
C43 C -0.1343(3) 1.0614(3) 0.1752(2) 0.0322(8) Uani 1 1 d .
H43 H -0.0941 1.0990 0.1395 0.039 Uiso 1 1 calc R
C44 C -0.1468(5) 1.1245(4) 0.2326(2) 0.0557(14) Uani 1 1 d .
H44A H -0.1811 1.0889 0.2697 0.084 Uiso 1 1 calc GR
H44B H -0.1960 1.1830 0.2242 0.084 Uiso 1 1 calc GR
H44C H -0.0709 1.1411 0.2399 0.084 Uiso 1 1 calc GR
C45 C -0.2498(4) 1.0442(3) 0.1555(2) 0.0437(10) Uani 1 1 d .
H45A H -0.2376 1.0087 0.1176 0.065 Uiso 1 1 calc GR
H45B H -0.2935 1.1057 0.1471 0.065 Uiso 1 1 calc GR
H45C H -0.2925 1.0072 0.1890 0.065 Uiso 1 1 calc GR
C46 C -0.0548(3) 0.6946(2) 0.19169(15) 0.0180(6) Uani 1 1 d .
H46 H 0.0052 0.6429 0.2028 0.022 Uiso 1 1 calc R
C47 C -0.0758(3) 0.6851(2) 0.12221(16) 0.0228(7) Uani 1 1 d .
H47A H -0.1356 0.7343 0.1106 0.034 Uiso 1 1 calc GR
H47B H -0.1005 0.6218 0.1179 0.034 Uiso 1 1 calc GR
H47C H -0.0046 0.6934 0.0947 0.034 Uiso 1 1 calc GR
C48 C -0.1672(3) 0.6798(3) 0.23632(17) 0.0254(7) Uani 1 1 d .
H48A H -0.1541 0.6884 0.2794 0.038 Uiso 1 1 calc GR
H48B H -0.1890 0.6151 0.2334 0.038 Uiso 1 1 calc GR
H48C H -0.2290 0.7266 0.2241 0.038 Uiso 1 1 calc GR
C49 C 0.3102(2) 0.7839(2) 0.35207(13) 0.0121(5) Uani 1 1 d .
C50 C 0.4066(3) 0.8315(2) 0.36666(14) 0.0141(6) Uani 1 1 d .
C51 C 0.3876(3) 0.8975(2) 0.41451(14) 0.0168(6) Uani 1 1 d .
H51 H 0.4503 0.9295 0.4235 0.020 Uiso 1 1 calc R
C52 C 0.2788(3) 0.9173(2) 0.44928(15) 0.0179(6) Uani 1 1 d .
C53 C 0.1876(3) 0.8667(2) 0.43672(14) 0.0166(6) Uani 1 1 d .
H53 H 0.1151 0.8775 0.4606 0.020 Uiso 1 1 calc R
C54 C 0.2006(3) 0.7999(2) 0.38932(14) 0.0133(6) Uani 1 1 d .
C55 C 0.5312(3) 0.8123(2) 0.33348(15) 0.0175(6) Uani 1 1 d .
H55 H 0.5418 0.7435 0.3237 0.021 Uiso 1 1 calc R
C56 C 0.6257(3) 0.8285(3) 0.37597(17) 0.0249(7) Uani 1 1 d .
H56A H 0.6296 0.8971 0.3787 0.037 Uiso 1 1 calc GR
H56B H 0.7003 0.7997 0.3579 0.037 Uiso 1 1 calc GR
H56C H 0.6064 0.7988 0.4179 0.037 Uiso 1 1 calc GR
C57 C 0.5523(3) 0.8726(2) 0.27048(16) 0.0226(7) Uani 1 1 d .
H57A H 0.5005 0.8561 0.2416 0.034 Uiso 1 1 calc GR
H57B H 0.6320 0.8591 0.2523 0.034 Uiso 1 1 calc GR
H57C H 0.5376 0.9407 0.2780 0.034 Uiso 1 1 calc GR
C58 C 0.2623(3) 0.9930(2) 0.49877(16) 0.0221(7) Uani 1 1 d .
H58 H 0.3401 1.0046 0.5090 0.027 Uiso 1 1 calc R
C59 C 0.1912(3) 0.9607(2) 0.56057(15) 0.0250(7) Uani 1 1 d .
H59A H 0.1113 0.9575 0.5531 0.038 Uiso 1 1 calc GR
H59B H 0.1941 1.0067 0.5920 0.038 Uiso 1 1 calc GR
H59C H 0.2232 0.8976 0.5755 0.038 Uiso 1 1 calc GR
C60 C 0.2066(4) 1.0892(3) 0.47042(18) 0.0339(9) Uani 1 1 d .
H60A H 0.2530 1.1087 0.4317 0.051 Uiso 1 1 calc GR
H60B H 0.2029 1.1386 0.5004 0.051 Uiso 1 1 calc GR
H60C H 0.1289 1.0806 0.4614 0.051 Uiso 1 1 calc GR
C61 C 0.0939(3) 0.7464(2) 0.38371(14) 0.0163(6) Uani 1 1 d .
H61 H 0.1136 0.7029 0.3487 0.020 Uiso 1 1 calc R
C62 C 0.0602(3) 0.6839(2) 0.44481(15) 0.0223(7) Uani 1 1 d .
H62A H 0.1247 0.6370 0.4530 0.034 Uiso 1 1 calc GR
H62B H -0.0068 0.6505 0.4397 0.034 Uiso 1 1 calc GR
H62C H 0.0418 0.7249 0.4800 0.034 Uiso 1 1 calc GR
C63 C -0.0117(3) 0.8171(3) 0.36822(16) 0.0231(7) Uani 1 1 d .
H63A H -0.0358 0.8578 0.4032 0.035 Uiso 1 1 calc GR
H63B H -0.0753 0.7807 0.3614 0.035 Uiso 1 1 calc GR
H63C H 0.0099 0.8571 0.3304 0.035 Uiso 1 1 calc GR
C64 C 0.3321(2) 0.5786(2) 0.34111(13) 0.0111(5) Uani 1 1 d .
H64 H 0.2586 0.5823 0.3696 0.013 Uiso 1 1 calc R
C65 C 0.4356(3) 0.5740(2) 0.37905(13) 0.0132(6) Uani 1 1 d .
C66 C 0.5475(3) 0.5465(2) 0.35039(14) 0.0155(6) Uani 1 1 d .
H66 H 0.5569 0.5262 0.3090 0.019 Uiso 1 1 calc R
C67 C 0.6455(3) 0.5486(2) 0.38206(14) 0.0166(6) Uani 1 1 d .
H67 H 0.7199 0.5292 0.3627 0.020 Uiso 1 1 calc R
C68 C 0.6295(3) 0.5803(2) 0.44306(15) 0.0196(6) Uani 1 1 d .
C69 C 0.5200(3) 0.6087(3) 0.47305(15) 0.0219(7) Uani 1 1 d .
H69 H 0.5114 0.6295 0.5143 0.026 Uiso 1 1 calc R
C70 C 0.4227(3) 0.6057(2) 0.44075(14) 0.0181(6) Uani 1 1 d .
H70 H 0.3484 0.6251 0.4604 0.022 Uiso 1 1 calc R
Cl1 Cl 0.60461(10) 0.89266(8) -0.01105(5) 0.0500(3) Uani 1 1 d .
Cl2 Cl 0.75202(7) 0.58359(7) 0.48388(4) 0.02968(18) Uani 1 1 d .
O1 O 0.32445(18) 0.54826(14) 0.16749(9) 0.0145(4) Uani 1 1 d .
O2 O 0.33855(17) 0.49948(14) 0.30249(9) 0.0127(4) Uani 1 1 d .
P1 P 0.19244(6) 0.68639(5) 0.23304(3) 0.01117(13) Uani 1 1 d .
P2 P 0.34435(6) 0.69645(5) 0.28835(3) 0.01093(13) Uani 1 1 d .
Th1 Th 0.33869(2) 0.41055(2) 0.22405(2) 0.00992(4) Uani 1 1 d .
C71 C -0.0731(4) 0.9282(3) 0.0174(2) 0.0477(11) Uani 1 1 d .
H71 H -0.1229 0.8794 0.0293 0.057 Uiso 1 1 calc R
C72 C 0.0373(4) 0.9196(4) 0.0359(2) 0.0515(12) Uani 1 1 d .
H72 H 0.0624 0.8646 0.0604 0.062 Uiso 1 1 calc R
C73 C 0.1096(4) 0.9897(4) 0.0190(2) 0.0473(11) Uani 1 1 d .
H73 H 0.1844 0.9831 0.0318 0.057 Uiso 1 1 calc R

loop_
_atom_site_aniso_label
_atom_site_aniso_U_11
_atom_site_aniso_U_22
_atom_site_aniso_U_33
_atom_site_aniso_U_23
_atom_site_aniso_U_13
_atom_site_aniso_U_12
C1 0.0161(14) 0.0126(14) 0.0149(14) 0.0020(11) -0.0041(11) -0.0077(11)
C2 0.0130(14) 0.0126(14) 0.0164(14) 0.0007(11) -0.0042(11) -0.0015(11)
C3 0.0128(14) 0.0173(15) 0.0177(15) -0.0027(12) -0.0045(11) -0.0017(11)
C4 0.0155(14) 0.0143(15) 0.0232(16) -0.0032(12) -0.0057(12) -0.0051(12)
C5 0.0150(14) 0.0116(14) 0.0210(15) 0.0011(11) -0.0052(11) -0.0031(11)
C6 0.0152(14) 0.0185(15) 0.0144(14) 0.0025(11) 0.0005(11) -0.0061(12)
C7 0.0203(16) 0.040(2) 0.0149(15) 0.0022(14) -0.0019(12) 0.0005(15)
C8 0.0284(18) 0.0210(17) 0.0209(16) -0.0038(13) 0.0053(13) 0.0034(14)
C9 0.0222(17) 0.036(2) 0.0283(18) -0.0054(15) 0.0063(14) -0.0159(15)
C10 0.0189(15) 0.0240(17) 0.0138(14) -0.0011(12) -0.0040(12) -0.0015(13)
C11 0.052(3) 0.039(2) 0.0224(18) 0.0005(16) -0.0154(17) 0.0058(19)
C12 0.043(2) 0.040(2) 0.0269(19) -0.0032(16) -0.0102(16) -0.0134(18)
C13 0.032(2) 0.050(2) 0.0193(17) 0.0037(16) -0.0021(15) -0.0017(18)
C14 0.0131(14) 0.0158(15) 0.0157(14) -0.0003(11) -0.0011(11) 0.0024(11)
C15 0.0149(14) 0.0138(14) 0.0189(15) 0.0021(11) -0.0047(11) -0.0018(11)
C16 0.0132(14) 0.0065(13) 0.0209(15) 0.0012(11) -0.0040(11) 0.0046(11)
C17 0.0153(14) 0.0077(13) 0.0211(15) 0.0007(11) -0.0053(11) 0.0006(11)
C18 0.0115(14) 0.0154(14) 0.0188(15) -0.0041(12) -0.0012(11) 0.0024(11)
C19 0.0143(14) 0.0225(16) 0.0187(15) 0.0031(12) 0.0015(12) -0.0030(12)
C20 0.0231(17) 0.0279(18) 0.0193(16) 0.0064(13) -0.0010(13) -0.0052(14)
C21 0.0243(18) 0.044(2) 0.0231(18) 0.0081(16) 0.0050(14) 0.0040(16)
C22 0.035(2) 0.033(2) 0.0271(18) 0.0054(15) -0.0009(15) -0.0185(16)
C23 0.0174(14) 0.0093(14) 0.0171(14) 0.0054(11) -0.0063(11) -0.0018(11)
C24 0.0316(18) 0.0148(16) 0.0248(17) 0.0049(13) -0.0122(14) -0.0042(13)
C25 0.0194(15) 0.0168(15) 0.0201(15) 0.0064(12) -0.0091(12) -0.0016(12)
C26 0.0227(16) 0.0230(17) 0.0166(15) 0.0037(12) -0.0026(12) -0.0030(13)
C27 0.0171(14) 0.0104(13) 0.0107(13) 0.0004(10) -0.0024(11) 0.0020(11)
C28 0.0241(16) 0.0094(14) 0.0115(14) 0.0004(11) 0.0029(11) 0.0018(12)
C29 0.0354(19) 0.0162(16) 0.0155(15) 0.0016(12) -0.0015(13) 0.0010(14)
C30 0.049(2) 0.0202(17) 0.0150(16) 0.0049(13) 0.0052(15) 0.0010(16)
C31 0.039(2) 0.0184(17) 0.0261(18) 0.0026(14) 0.0169(15) -0.0071(15)
C32 0.0266(18) 0.0269(19) 0.0308(19) 0.0016(15) 0.0072(14) -0.0076(15)
C33 0.0256(17) 0.0208(17) 0.0196(16) 0.0047(13) 0.0031(13) -0.0021(13)
C34 0.0172(14) 0.0090(13) 0.0137(14) 0.0022(10) -0.0030(11) 0.0019(11)
C35 0.0200(15) 0.0135(14) 0.0149(14) 0.0019(11) -0.0026(11) -0.0009(12)
C36 0.0266(17) 0.0127(15) 0.0312(18) -0.0005(13) -0.0086(14) -0.0028(13)
C37 0.0251(18) 0.0146(16) 0.040(2) 0.0010(14) -0.0107(15) 0.0030(13)
C38 0.0181(16) 0.0185(16) 0.0359(19) -0.0005(14) -0.0123(14) 0.0019(13)
C39 0.0193(15) 0.0167(15) 0.0194(15) -0.0002(12) -0.0038(12) -0.0014(12)
C40 0.0184(15) 0.0115(14) 0.0192(15) 0.0032(11) -0.0047(12) -0.0013(11)
C41 0.0225(16) 0.0125(15) 0.0223(16) 0.0010(12) -0.0054(12) -0.0012(12)
C42 0.0272(17) 0.0137(15) 0.0195(15) 0.0040(12) -0.0011(13) -0.0033(13)
C43 0.033(2) 0.0198(18) 0.043(2) 0.0018(15) -0.0077(17) 0.0022(15)
C44 0.063(3) 0.049(3) 0.050(3) -0.016(2) -0.018(2) 0.040(2)
C45 0.036(2) 0.031(2) 0.062(3) 0.008(2) -0.012(2) 0.0111(18)
C46 0.0162(15) 0.0123(14) 0.0262(16) -0.0006(12) -0.0066(12) 0.0000(12)
C47 0.0223(16) 0.0185(16) 0.0290(18) -0.0019(13) -0.0099(13) 0.0002(13)
C48 0.0230(17) 0.0188(17) 0.0343(19) 0.0002(14) -0.0032(14) -0.0026(13)
C49 0.0141(14) 0.0097(13) 0.0119(13) 0.0010(10) -0.0015(10) 0.0005(11)
C50 0.0140(14) 0.0110(14) 0.0168(14) 0.0034(11) -0.0031(11) -0.0007(11)
C51 0.0174(15) 0.0152(15) 0.0192(15) -0.0001(12) -0.0051(12) -0.0061(12)
C52 0.0187(15) 0.0160(15) 0.0196(15) -0.0034(12) -0.0036(12) -0.0014(12)
C53 0.0167(15) 0.0174(15) 0.0155(14) -0.0019(12) -0.0008(11) -0.0010(12)
C54 0.0150(14) 0.0112(14) 0.0135(14) 0.0009(11) -0.0030(11) 0.0003(11)
C55 0.0139(14) 0.0146(15) 0.0246(16) -0.0036(12) -0.0015(12) -0.0027(11)
C56 0.0142(15) 0.0275(18) 0.0347(19) -0.0082(15) -0.0044(13) -0.0028(13)
C57 0.0174(15) 0.0183(16) 0.0298(18) 0.0016(13) 0.0067(13) -0.0037(13)
C58 0.0183(15) 0.0238(17) 0.0256(17) -0.0110(14) -0.0007(13) -0.0031(13)
C59 0.0345(19) 0.0218(17) 0.0185(16) -0.0054(13) -0.0071(14) 0.0070(14)
C60 0.050(2) 0.0206(18) 0.0289(19) -0.0059(15) 0.0096(16) -0.0076(17)
C61 0.0123(14) 0.0196(15) 0.0172(14) -0.0039(12) 0.0003(11) -0.0029(12)
C62 0.0232(16) 0.0242(17) 0.0201(16) -0.0026(13) 0.0030(12) -0.0106(14)
C63 0.0159(15) 0.0300(18) 0.0239(17) -0.0078(14) -0.0031(12) 0.0006(13)
C64 0.0132(13) 0.0088(13) 0.0114(13) -0.0011(10) -0.0017(10) -0.0008(10)
C65 0.0172(14) 0.0109(14) 0.0118(13) 0.0031(11) -0.0044(11) -0.0020(11)
C66 0.0170(15) 0.0145(14) 0.0157(14) -0.0001(11) -0.0056(11) -0.0006(11)
C67 0.0147(14) 0.0159(15) 0.0192(15) 0.0005(12) -0.0029(12) -0.0009(12)
C68 0.0169(15) 0.0234(16) 0.0199(15) 0.0020(13) -0.0076(12) -0.0046(12)
C69 0.0225(16) 0.0320(19) 0.0126(14) -0.0035(13) -0.0031(12) -0.0058(14)
C70 0.0167(15) 0.0239(16) 0.0135(14) 0.0014(12) -0.0015(11) -0.0030(12)
Cl1 0.0586(7) 0.0314(5) 0.0503(6) 0.0126(4) 0.0290(5) -0.0110(5)
Cl2 0.0192(4) 0.0505(5) 0.0222(4) -0.0046(3) -0.0097(3) -0.0069(4)
O1 0.0211(11) 0.0075(9) 0.0137(10) 0.0025(7) -0.0023(8) 0.0021(8)
O2 0.0159(10) 0.0107(10) 0.0124(9) 0.0002(8) -0.0040(8) -0.0029(8)
P1 0.0125(3) 0.0095(3) 0.0113(3) 0.0018(3) -0.0023(3) -0.0011(3)
P2 0.0120(3) 0.0095(3) 0.0112(3) 0.0011(3) -0.0016(3) -0.0015(3)
Th1 0.01094(6) 0.00803(6) 0.01088(5) 0.00147(3) -0.00262(3) -0.00121(4)
C71 0.055(3) 0.041(3) 0.049(3) -0.002(2) -0.008(2) -0.011(2)
C72 0.051(3) 0.040(3) 0.057(3) 0.015(2) -0.002(2) 0.011(2)
C73 0.044(2) 0.067(3) 0.032(2) 0.005(2) -0.0123(19) -0.006(2)

loop_
_atom_type_symbol
_atom_type_description
_atom_type_scat_dispersion_real
_atom_type_scat_dispersion_imag
_atom_type_scat_source
C C 0.0181 0.0091 'International Tables Vol C Tables 4.2.6.8 and 6.1.1.4'
H H 0.0000 0.0000 'International Tables Vol C Tables 4.2.6.8 and 6.1.1.4'
Cl Cl 0.3639 0.7018 'International Tables Vol C Tables 4.2.6.8 and 6.1.1.4'
O O 0.0492 0.0322 'International Tables Vol C Tables 4.2.6.8 and 6.1.1.4'
P P 0.2955 0.4335 'International Tables Vol C Tables 4.2.6.8 and 6.1.1.4'
Th Th -4.1491 12.3296 'International Tables Vol C Tables 4.2.6.8 and 6.1.1.4'

loop_
_geom_angle_atom_site_label_1
_geom_angle_atom_site_label_2
_geom_angle_atom_site_label_3
_geom_angle
_geom_angle_site_symmetry_1
_geom_angle_site_symmetry_3
C2 C1 C6 125.4(3) . .
C2 C1 Th1 75.49(16) . .
C5 C1 C2 107.4(3) . .
C5 C1 C6 126.1(3) . .
C5 C1 Th1 73.29(17) . .
C6 C1 Th1 126.49(18) . .
C1 C2 H2 125.7 . .
C1 C2 C3 108.6(3) . .
C1 C2 Th1 75.87(16) . .
C3 C2 H2 125.7 . .
C3 C2 Th1 75.66(16) . .
Th1 C2 H2 114.9 . .
C2 C3 C10 127.4(3) . .
C2 C3 Th1 75.65(16) . .
C4 C3 C2 107.0(3) . .
C4 C3 C10 125.2(3) . .
C4 C3 Th1 74.14(16) . .
C10 C3 Th1 120.96(19) . .
C3 C4 H4 125.6 . .
C3 C4 C5 108.9(3) . .
C3 C4 Th1 77.26(16) . .
C5 C4 H4 125.6 . .
C5 C4 Th1 74.86(16) . .
Th1 C4 H4 114.5 . .
C1 C5 C4 108.0(3) . .
C1 C5 H5 126.0 . .
C1 C5 Th1 78.00(16) . .
C4 C5 H5 126.0 . .
C4 C5 Th1 76.07(16) . .
Th1 C5 H5 112.4 . .
C7 C6 C1 111.8(3) . .
C8 C6 C1 111.3(2) . .
C8 C6 C7 108.2(3) . .
C8 C6 C9 108.3(3) . .
C9 C6 C1 108.0(2) . .
C9 C6 C7 109.0(3) . .
C6 C7 H7A 109.5 . .
C6 C7 H7B 109.5 . .
C6 C7 H7C 109.5 . .
H7A C7 H7B 109.5 . .
H7A C7 H7C 109.5 . .
H7B C7 H7C 109.5 . .
C6 C8 H8A 109.5 . .
C6 C8 H8B 109.5 . .
C6 C8 H8C 109.5 . .
H8A C8 H8B 109.5 . .
H8A C8 H8C 109.5 . .
H8B C8 H8C 109.5 . .
C6 C9 H9A 109.5 . .
C6 C9 H9B 109.5 . .
C6 C9 H9C 109.5 . .
H9A C9 H9B 109.5 . .
H9A C9 H9C 109.5 . .
H9B C9 H9C 109.5 . .
C3 C10 C12 107.5(3) . .
C11 C10 C3 111.3(3) . .
C11 C10 C12 109.1(3) . .
C11 C10 C13 109.9(3) . .
C13 C10 C3 110.8(3) . .
C13 C10 C12 108.2(3) . .
C10 C11 H11A 109.5 . .
C10 C11 H11B 109.5 . .
C10 C11 H11C 109.5 . .
H11A C11 H11B 109.5 . .
H11A C11 H11C 109.5 . .
H11B C11 H11C 109.5 . .
C10 C12 H12A 109.5 . .
C10 C12 H12B 109.5 . .
C10 C12 H12C 109.5 . .
H12A C12 H12B 109.5 . .
H12A C12 H12C 109.5 . .
H12B C12 H12C 109.5 . .
C10 C13 H13A 109.5 . .
C10 C13 H13B 109.5 . .
C10 C13 H13C 109.5 . .
H13A C13 H13B 109.5 . .
H13A C13 H13C 109.5 . .
H13B C13 H13C 109.5 . .
C15 C14 C19 126.1(3) . .
C15 C14 Th1 77.01(17) . .
C18 C14 C15 106.7(3) . .
C18 C14 C19 126.3(3) . .
C18 C14 Th1 73.75(17) . .
C19 C14 Th1 123.57(19) . .
C14 C15 H15 125.2 . .
C14 C15 C16 109.6(3) . .
C14 C15 Th1 74.52(16) . .
C16 C15 H15 125.2 . .
C16 C15 Th1 77.65(16) . .
Th1 C15 H15 114.6 . .
C15 C16 C23 126.9(3) . .
C15 C16 Th1 74.17(16) . .
C17 C16 C15 106.2(3) . .
C17 C16 C23 126.8(3) . .
C17 C16 Th1 72.98(16) . .
C23 C16 Th1 121.61(19) . .
C16 C17 H17 125.3 . .
C16 C17 C18 109.3(3) . .
C16 C17 Th1 79.07(17) . .
C18 C17 H17 125.3 . .
C18 C17 Th1 73.77(16) . .
Th1 C17 H17 113.9 . .
C14 C18 C17 108.2(3) . .
C14 C18 H18 125.9 . .
C14 C18 Th1 77.48(17) . .
C17 C18 H18 125.9 . .
C17 C18 Th1 77.44(17) . .
Th1 C18 H18 111.7 . .
C14 C19 C20 111.5(3) . .
C14 C19 C21 107.3(3) . .
C14 C19 C22 110.6(3) . .
C20 C19 C21 109.3(3) . .
C22 C19 C20 109.5(3) . .
C22 C19 C21 108.4(3) . .
C19 C20 H20A 109.5 . .
C19 C20 H20B 109.5 . .
C19 C20 H20C 109.5 . .
H20A C20 H20B 109.5 . .
H20A C20 H20C 109.5 . .
H20B C20 H20C 109.5 . .
C19 C21 H21A 109.5 . .
C19 C21 H21B 109.5 . .
C19 C21 H21C 109.5 . .
H21A C21 H21B 109.5 . .
H21A C21 H21C 109.5 . .
H21B C21 H21C 109.5 . .
C19 C22 H22A 109.5 . .
C19 C22 H22B 109.5 . .
C19 C22 H22C 109.5 . .
H22A C22 H22B 109.5 . .
H22A C22 H22C 109.5 . .
H22B C22 H22C 109.5 . .
C16 C23 C24 109.7(2) . .
C16 C23 C25 110.6(2) . .
C16 C23 C26 111.2(2) . .
C25 C23 C24 108.2(2) . .
C25 C23 C26 108.9(3) . .
C26 C23 C24 108.2(3) . .
C23 C24 H24A 109.5 . .
C23 C24 H24B 109.5 . .
C23 C24 H24C 109.5 . .
H24A C24 H24B 109.5 . .
H24A C24 H24C 109.5 . .
H24B C24 H24C 109.5 . .
C23 C25 H25A 109.5 . .
C23 C25 H25B 109.5 . .
C23 C25 H25C 109.5 . .
H25A C25 H25B 109.5 . .
H25A C25 H25C 109.5 . .
H25B C25 H25C 109.5 . .
C23 C26 H26A 109.5 . .
C23 C26 H26B 109.5 . .
C23 C26 H26C 109.5 . .
H26A C26 H26B 109.5 . .
H26A C26 H26C 109.5 . .
H26B C26 H26C 109.5 . .
C28 C27 H27 105.7 . .
C28 C27 P1 119.7(2) . .
O1 C27 H27 105.7 . .
O1 C27 C28 112.5(2) . .
O1 C27 P1 106.59(18) . .
P1 C27 H27 105.7 . .
C29 C28 C27 119.7(3) . .
C33 C28 C27 122.1(3) . .
C33 C28 C29 118.1(3) . .
C28 C29 H29 119.5 . .
C30 C29 C28 121.1(3) . .
C30 C29 H29 119.5 . .
C29 C30 H30 120.3 . .
C31 C30 C29 119.4(3) . .
C31 C30 H30 120.3 . .
C30 C31 C32 121.3(3) . .
C30 C31 Cl1 119.8(3) . .
C32 C31 Cl1 118.9(3) . .
C31 C32 H32 120.5 . .
C31 C32 C33 118.9(3) . .
C33 C32 H32 120.5 . .
C28 C33 H33 119.5 . .
C32 C33 C28 121.1(3) . .
C32 C33 H33 119.5 . .
C35 C34 C39 117.9(3) . .
C35 C34 P1 128.2(2) . .
C39 C34 P1 113.6(2) . .
C34 C35 C40 125.1(3) . .
C36 C35 C34 119.4(3) . .
C36 C35 C40 115.5(3) . .
C35 C36 H36 118.3 . .
C37 C36 C35 123.4(3) . .
C37 C36 H36 118.3 . .
C36 C37 C38 116.9(3) . .
C36 C37 C43 118.9(3) . .
C38 C37 C43 124.2(3) . .
C37 C38 H38 118.7 . .
C37 C38 C39 122.5(3) . .
C39 C38 H38 118.7 . .
C34 C39 C46 124.1(3) . .
C38 C39 C34 119.8(3) . .
C38 C39 C46 116.1(3) . .
C35 C40 H40 108.3 . .
C35 C40 C41 111.2(3) . .
C35 C40 C42 111.1(2) . .
C41 C40 H40 108.3 . .
C41 C40 C42 109.4(2) . .
C42 C40 H40 108.3 . .
C40 C41 H41A 109.5 . .
C40 C41 H41B 109.5 . .
C40 C41 H41C 109.5 . .
H41A C41 H41B 109.5 . .
H41A C41 H41C 109.5 . .
H41B C41 H41C 109.5 . .
C40 C42 H42A 109.5 . .
C40 C42 H42B 109.5 . .
C40 C42 H42C 109.5 . .
H42A C42 H42B 109.5 . .
H42A C42 H42C 109.5 . .
H42B C42 H42C 109.5 . .
C37 C43 H43 106.3 . .
C37 C43 C44 109.9(3) . .
C44 C43 H43 106.3 . .
C45 C43 C37 115.1(3) . .
C45 C43 H43 106.3 . .
C45 C43 C44 112.4(4) . .
C43 C44 H44A 109.5 . .
C43 C44 H44B 109.5 . .
C43 C44 H44C 109.5 . .
H44A C44 H44B 109.5 . .
H44A C44 H44C 109.5 . .
H44B C44 H44C 109.5 . .
C43 C45 H45A 109.5 . .
C43 C45 H45B 109.5 . .
C43 C45 H45C 109.5 . .
H45A C45 H45B 109.5 . .
H45A C45 H45C 109.5 . .
H45B C45 H45C 109.5 . .
C39 C46 H46 108.1 . .
C39 C46 C47 109.9(3) . .
C39 C46 C48 112.5(3) . .
C47 C46 H46 108.1 . .
C48 C46 H46 108.1 . .
C48 C46 C47 110.1(3) . .
C46 C47 H47A 109.5 . .
C46 C47 H47B 109.5 . .
C46 C47 H47C 109.5 . .
H47A C47 H47B 109.5 . .
H47A C47 H47C 109.5 . .
H47B C47 H47C 109.5 . .
C46 C48 H48A 109.5 . .
C46 C48 H48B 109.5 . .
C46 C48 H48C 109.5 . .
H48A C48 H48B 109.5 . .
H48A C48 H48C 109.5 . .
H48B C48 H48C 109.5 . .
C50 C49 P2 115.5(2) . .
C54 C49 C50 119.0(3) . .
C54 C49 P2 125.3(2) . .
C49 C50 C55 123.3(3) . .
C51 C50 C49 118.7(3) . .
C51 C50 C55 118.0(3) . .
C50 C51 H51 118.7 . .
C52 C51 C50 122.6(3) . .
C52 C51 H51 118.7 . .
C51 C52 C58 120.3(3) . .
C53 C52 C51 117.9(3) . .
C53 C52 C58 121.9(3) . .
C52 C53 H53 118.8 . .
C52 C53 C54 122.3(3) . .
C54 C53 H53 118.8 . .
C49 C54 C61 124.7(3) . .
C53 C54 C49 119.3(3) . .
C53 C54 C61 115.9(3) . .
C50 C55 H55 107.2 . .
C50 C55 C56 112.9(3) . .
C56 C55 H55 107.2 . .
C57 C55 C50 112.9(3) . .
C57 C55 H55 107.2 . .
C57 C55 C56 109.1(3) . .
C55 C56 H56A 109.5 . .
C55 C56 H56B 109.5 . .
C55 C56 H56C 109.5 . .
H56A C56 H56B 109.5 . .
H56A C56 H56C 109.5 . .
H56B C56 H56C 109.5 . .
C55 C57 H57A 109.5 . .
C55 C57 H57B 109.5 . .
C55 C57 H57C 109.5 . .
H57A C57 H57B 109.5 . .
H57A C57 H57C 109.5 . .
H57B C57 H57C 109.5 . .
C52 C58 H58 107.6 . .
C52 C58 C59 113.4(3) . .
C52 C58 C60 109.6(3) . .
C59 C58 H58 107.6 . .
C59 C58 C60 110.7(3) . .
C60 C58 H58 107.6 . .
C58 C59 H59A 109.5 . .
C58 C59 H59B 109.5 . .
C58 C59 H59C 109.5 . .
H59A C59 H59B 109.5 . .
H59A C59 H59C 109.5 . .
H59B C59 H59C 109.5 . .
C58 C60 H60A 109.5 . .
C58 C60 H60B 109.5 . .
C58 C60 H60C 109.5 . .
H60A C60 H60B 109.5 . .
H60A C60 H60C 109.5 . .
H60B C60 H60C 109.5 . .
C54 C61 H61 108.0 . .
C54 C61 C62 111.3(2) . .
C54 C61 C63 111.7(3) . .
C62 C61 H61 108.0 . .
C62 C61 C63 109.6(3) . .
C63 C61 H61 108.0 . .
C61 C62 H62A 109.5 . .
C61 C62 H62B 109.5 . .
C61 C62 H62C 109.5 . .
H62A C62 H62B 109.5 . .
H62A C62 H62C 109.5 . .
H62B C62 H62C 109.5 . .
C61 C63 H63A 109.5 . .
C61 C63 H63B 109.5 . .
C61 C63 H63C 109.5 . .
H63A C63 H63B 109.5 . .
H63A C63 H63C 109.5 . .
H63B C63 H63C 109.5 . .
C65 C64 H64 110.5 . .
C65 C64 P2 103.72(18) . .
O2 C64 H64 110.5 . .
O2 C64 C65 112.2(2) . .
O2 C64 P2 109.40(18) . .
P2 C64 H64 110.5 . .
C66 C65 C64 119.8(3) . .
C66 C65 C70 118.8(3) . .
C70 C65 C64 121.1(3) . .
C65 C66 H66 119.2 . .
C67 C66 C65 121.5(3) . .
C67 C66 H66 119.2 . .
C66 C67 H67 120.9 . .
C68 C67 C66 118.2(3) . .
C68 C67 H67 120.9 . .
C67 C68 Cl2 119.0(3) . .
C69 C68 C67 122.0(3) . .
C69 C68 Cl2 119.0(2) . .
C68 C69 H69 120.5 . .
C68 C69 C70 119.0(3) . .
C70 C69 H69 120.5 . .
C65 C70 H70 119.8 . .
C69 C70 C65 120.4(3) . .
C69 C70 H70 119.8 . .
C27 O1 Th1 153.07(18) . .
C64 O2 Th1 164.09(17) . .
C27 P1 P2 100.75(9) . .
C34 P1 C27 104.48(13) . .
C34 P1 P2 116.71(9) . .
C49 P2 C64 98.03(12) . .
C49 P2 P1 112.71(9) . .
C64 P2 P1 98.53(9) . .
C1 Th1 C14 148.99(9) . .
C1 Th1 C15 140.76(8) . .
C1 Th1 C16 112.94(8) . .
C1 Th1 C17 103.30(8) . .
C2 Th1 C1 28.65(8) . .
C2 Th1 C3 28.69(8) . .
C2 Th1 C14 145.22(8) . .
C2 Th1 C15 162.63(9) . .
C2 Th1 C16 136.17(8) . .
C2 Th1 C17 116.49(8) . .
C3 Th1 C1 47.41(8) . .
C3 Th1 C14 116.62(9) . .
C3 Th1 C15 138.16(9) . .
C3 Th1 C16 121.64(8) . .
C3 Th1 C17 95.32(8) . .
C4 Th1 C1 47.29(9) . .
C4 Th1 C2 47.05(9) . .
C4 Th1 C3 28.60(9) . .
C4 Th1 C14 104.76(9) . .
C4 Th1 C15 115.93(9) . .
C4 Th1 C16 94.06(8) . .
C4 Th1 C17 69.92(8) . .
C5 Th1 C1 28.71(9) . .
C5 Th1 C2 47.35(8) . .
C5 Th1 C3 47.69(8) . .
C5 Th1 C4 29.07(9) . .
C5 Th1 C14 120.41(9) . .
C5 Th1 C15 116.82(8) . .
C5 Th1 C16 88.99(8) . .
C5 Th1 C17 74.86(9) . .
C5 Th1 C18 93.24(9) . .
C14 Th1 C15 28.46(8) . .
C14 Th1 C16 47.05(8) . .
C15 Th1 C16 28.18(8) . .
C17 Th1 C14 47.09(8) . .
C17 Th1 C15 46.19(8) . .
C17 Th1 C16 27.95(8) . .
C18 Th1 C1 120.94(8) . .
C18 Th1 C2 120.00(8) . .
C18 Th1 C3 91.96(9) . .
C18 Th1 C4 76.13(9) . .
C18 Th1 C14 28.77(8) . .
C18 Th1 C15 46.77(8) . .
C18 Th1 C16 46.98(8) . .
C18 Th1 C17 28.79(8) . .
O1 Th1 C1 108.49(8) . .
O1 Th1 C2 84.34(8) . .
O1 Th1 C3 89.01(8) . .
O1 Th1 C4 116.86(8) . .
O1 Th1 C5 131.51(8) . .
O1 Th1 C14 95.97(8) . .
O1 Th1 C15 110.30(8) . .
O1 Th1 C16 138.45(8) . .
O1 Th1 C17 140.10(8) . .
O1 Th1 C18 111.63(8) . .
O2 Th1 C1 90.30(8) . .
O2 Th1 C2 103.54(8) . .
O2 Th1 C3 132.22(8) . .
O2 Th1 C4 135.64(8) . .
O2 Th1 C5 107.39(8) . .
O2 Th1 C14 111.14(8) . .
O2 Th1 C15 87.53(8) . .
O2 Th1 C16 91.87(8) . .
O2 Th1 C17 118.87(8) . .
O2 Th1 C18 134.12(8) . .
O2 Th1 O1 84.80(7) . .
C72 C71 H71 120.4 . .
C72 C71 C73 119.3(4) . 2_575
C73 C71 H71 120.4 2_575 .
C71 C72 H72 119.7 . .
C73 C72 C71 120.7(4) . .
C73 C72 H72 119.7 . .
C71 C73 H73 120.0 2_575 .
C72 C73 C71 120.1(4) . 2_575
C72 C73 H73 120.0 . .

loop_
_geom_bond_atom_site_label_1
_geom_bond_atom_site_label_2
_geom_bond_distance
_geom_bond_site_symmetry_2
C1 C2 1.418(4) .
C1 C5 1.408(4) .
C1 C6 1.535(4) .
C1 Th1 2.867(3) .
C2 H2 0.9300 .
C2 C3 1.419(4) .
C2 Th1 2.863(3) .
C3 C4 1.405(4) .
C3 C10 1.527(4) .
C3 Th1 2.863(3) .
C4 H4 0.9300 .
C4 C5 1.413(4) .
C4 Th1 2.823(3) .
C5 H5 0.9300 .
C5 Th1 2.808(3) .
C6 C7 1.534(4) .
C6 C8 1.526(4) .
C6 C9 1.533(4) .
C7 H7A 0.9600 .
C7 H7B 0.9600 .
C7 H7C 0.9600 .
C8 H8A 0.9600 .
C8 H8B 0.9600 .
C8 H8C 0.9600 .
C9 H9A 0.9600 .
C9 H9B 0.9600 .
C9 H9C 0.9600 .
C10 C11 1.506(5) .
C10 C12 1.546(5) .
C10 C13 1.515(5) .
C11 H11A 0.9600 .
C11 H11B 0.9600 .
C11 H11C 0.9600 .
C12 H12A 0.9600 .
C12 H12B 0.9600 .
C12 H12C 0.9600 .
C13 H13A 0.9600 .
C13 H13B 0.9600 .
C13 H13C 0.9600 .
C14 C15 1.418(4) .
C14 C18 1.414(4) .
C14 C19 1.525(4) .
C14 Th1 2.868(3) .
C15 H15 0.9300 .
C15 C16 1.423(4) .
C15 Th1 2.900(3) .
C16 C17 1.405(4) .
C16 C23 1.527(4) .
C16 Th1 2.945(3) .
C17 H17 0.9300 .
C17 C18 1.415(4) .
C17 Th1 2.868(3) .
C18 H18 0.9300 .
C18 Th1 2.821(3) .
C19 C20 1.528(4) .
C19 C21 1.537(5) .
C19 C22 1.526(5) .
C20 H20A 0.9600 .
C20 H20B 0.9600 .
C20 H20C 0.9600 .
C21 H21A 0.9600 .
C21 H21B 0.9600 .
C21 H21C 0.9600 .
C22 H22A 0.9600 .
C22 H22B 0.9600 .
C22 H22C 0.9600 .
C23 C24 1.535(4) .
C23 C25 1.531(4) .
C23 C26 1.533(4) .
C24 H24A 0.9600 .
C24 H24B 0.9600 .
C24 H24C 0.9600 .
C25 H25A 0.9600 .
C25 H25B 0.9600 .
C25 H25C 0.9600 .
C26 H26A 0.9600 .
C26 H26B 0.9600 .
C26 H26C 0.9600 .
C27 H27 0.9800 .
C27 C28 1.508(4) .
C27 O1 1.407(3) .
C27 P1 1.918(3) .
C28 C29 1.396(4) .
C28 C33 1.392(5) .
C29 H29 0.9300 .
C29 C30 1.389(5) .
C30 H30 0.9300 .
C30 C31 1.365(6) .
C31 C32 1.386(5) .
C31 Cl1 1.747(3) .
C32 H32 0.9300 .
C32 C33 1.392(5) .
C33 H33 0.9300 .
C34 C35 1.418(4) .
C34 C39 1.425(4) .
C34 P1 1.868(3) .
C35 C36 1.397(4) .
C35 C40 1.518(4) .
C36 H36 0.9300 .
C36 C37 1.387(5) .
C37 C38 1.390(5) .
C37 C43 1.527(5) .
C38 H38 0.9300 .
C38 C39 1.400(5) .
C39 C46 1.527(4) .
C40 H40 0.9800 .
C40 C41 1.532(4) .
C40 C42 1.535(4) .
C41 H41A 0.9600 .
C41 H41B 0.9600 .
C41 H41C 0.9600 .
C42 H42A 0.9600 .
C42 H42B 0.9600 .
C42 H42C 0.9600 .
C43 H43 0.9800 .
C43 C44 1.532(6) .
C43 C45 1.491(5) .
C44 H44A 0.9600 .
C44 H44B 0.9600 .
C44 H44C 0.9600 .
C45 H45A 0.9600 .
C45 H45B 0.9600 .
C45 H45C 0.9600 .
C46 H46 0.9800 .
C46 C47 1.537(4) .
C46 C48 1.532(5) .
C47 H47A 0.9600 .
C47 H47B 0.9600 .
C47 H47C 0.9600 .
C48 H48A 0.9600 .
C48 H48B 0.9600 .
C48 H48C 0.9600 .
C49 C50 1.423(4) .
C49 C54 1.415(4) .
C49 P2 1.858(3) .
C50 C51 1.397(4) .
C50 C55 1.530(4) .
C51 H51 0.9300 .
C51 C52 1.391(4) .
C52 C53 1.382(4) .
C52 C58 1.518(4) .
C53 H53 0.9300 .
C53 C54 1.399(4) .
C54 C61 1.520(4) .
C55 H55 0.9800 .
C55 C56 1.539(4) .
C55 C57 1.527(4) .
C56 H56A 0.9600 .
C56 H56B 0.9600 .
C56 H56C 0.9600 .
C57 H57A 0.9600 .
C57 H57B 0.9600 .
C57 H57C 0.9600 .
C58 H58 0.9800 .
C58 C59 1.520(5) .
C58 C60 1.532(5) .
C59 H59A 0.9600 .
C59 H59B 0.9600 .
C59 H59C 0.9600 .
C60 H60A 0.9600 .
C60 H60B 0.9600 .
C60 H60C 0.9600 .
C61 H61 0.9800 .
C61 C62 1.533(4) .
C61 C63 1.537(4) .
C62 H62A 0.9600 .
C62 H62B 0.9600 .
C62 H62C 0.9600 .
C63 H63A 0.9600 .
C63 H63B 0.9600 .
C63 H63C 0.9600 .
C64 H64 0.9800 .
C64 C65 1.513(4) .
C64 O2 1.404(3) .
C64 P2 1.912(3) .
C65 C66 1.389(4) .
C65 C70 1.395(4) .
C66 H66 0.9300 .
C66 C67 1.388(4) .
C67 H67 0.9300 .
C67 C68 1.380(4) .
C68 C69 1.379(5) .
C68 Cl2 1.751(3) .
C69 H69 0.9300 .
C69 C70 1.390(4) .
C70 H70 0.9300 .
O1 Th1 2.1746(19) .
O2 Th1 2.1376(19) .
P1 P2 2.2449(9) .
C71 H71 0.9300 .
C71 C72 1.370(7) .
C71 C73 1.384(7) 2_575
C72 H72 0.9300 .
C72 C73 1.342(7) .
C73 C71 1.384(7) 2_575
C73 H73 0.9300 .

loop_
_geom_torsion_atom_site_label_1
_geom_torsion_atom_site_label_2
_geom_torsion_atom_site_label_3
_geom_torsion_atom_site_label_4
_geom_torsion
_geom_torsion_site_symmetry_1
_geom_torsion_site_symmetry_4
C1 C2 C3 C4 -1.3(3) . .
C1 C2 C3 C10 172.4(3) . .
C1 C2 C3 Th1 -69.4(2) . .
C2 C1 C5 C4 -2.5(3) . .
C2 C1 C5 Th1 68.39(19) . .
C2 C1 C6 C7 -146.1(3) . .
C2 C1 C6 C8 -24.9(4) . .
C2 C1 C6 C9 94.0(3) . .
C2 C3 C4 C5 -0.2(3) . .
C2 C3 C4 Th1 -69.1(2) . .
C2 C3 C10 C11 3.8(4) . .
C2 C3 C10 C12 -115.5(4) . .
C2 C3 C10 C13 126.4(3) . .
C3 C4 C5 C1 1.7(3) . .
C3 C4 C5 Th1 -70.5(2) . .
C4 C3 C10 C11 176.4(3) . .
C4 C3 C10 C12 57.1(4) . .
C4 C3 C10 C13 -61.0(4) . .
C5 C1 C2 C3 2.3(3) . .
C5 C1 C2 Th1 -66.90(19) . .
C5 C1 C6 C7 47.7(4) . .
C5 C1 C6 C8 168.9(3) . .
C5 C1 C6 C9 -72.3(4) . .
C6 C1 C2 C3 -166.0(3) . .
C6 C1 C2 Th1 124.7(3) . .
C6 C1 C5 C4 165.8(3) . .
C6 C1 C5 Th1 -123.3(3) . .
C10 C3 C4 C5 -174.1(3) . .
C10 C3 C4 Th1 117.0(3) . .
C14 C15 C16 C17 -2.0(3) . .
C14 C15 C16 C23 173.6(3) . .
C14 C15 C16 Th1 -68.4(2) . .
C15 C14 C18 C17 -1.5(3) . .
C15 C14 C18 Th1 70.6(2) . .
C15 C14 C19 C20 -146.0(3) . .
C15 C14 C19 C21 94.3(4) . .
C15 C14 C19 C22 -23.8(4) . .
C15 C16 C17 C18 1.0(3) . .
C15 C16 C17 Th1 -67.3(2) . .
C15 C16 C23 C24 -140.7(3) . .
C15 C16 C23 C25 -21.4(4) . .
C15 C16 C23 C26 99.7(3) . .
C16 C17 C18 C14 0.3(3) . .
C16 C17 C18 Th1 -71.9(2) . .
C17 C16 C23 C24 34.1(4) . .
C17 C16 C23 C25 153.3(3) . .
C17 C16 C23 C26 -85.5(4) . .
C18 C14 C15 C16 2.1(3) . .
C18 C14 C15 Th1 -68.4(2) . .
C18 C14 C19 C20 46.7(4) . .
C18 C14 C19 C21 -73.0(4) . .
C18 C14 C19 C22 168.9(3) . .
C19 C14 C15 C16 -167.2(3) . .
C19 C14 C15 Th1 122.3(3) . .
C19 C14 C18 C17 167.9(3) . .
C19 C14 C18 Th1 -120.0(3) . .
C23 C16 C17 C18 -174.6(3) . .
C23 C16 C17 Th1 117.1(3) . .
C27 C28 C29 C30 -178.4(3) . .
C27 C28 C33 C32 178.3(3) . .
C28 C27 O1 Th1 155.9(3) . .
C28 C29 C30 C31 0.2(5) . .
C29 C28 C33 C32 0.7(5) . .
C29 C30 C31 C32 0.4(6) . .
C29 C30 C31 Cl1 179.7(3) . .
C30 C31 C32 C33 -0.4(6) . .
C31 C32 C33 C28 -0.1(5) . .
C33 C28 C29 C30 -0.7(5) . .
C34 C35 C36 C37 1.2(5) . .
C34 C35 C40 C41 -124.9(3) . .
C34 C35 C40 C42 112.9(3) . .
C34 C39 C46 C47 -110.2(3) . .
C34 C39 C46 C48 126.7(3) . .
C35 C34 C39 C38 -3.2(5) . .
C35 C34 C39 C46 173.4(3) . .
C35 C34 P1 C27 -92.5(3) . .
C35 C34 P1 P2 17.7(3) . .
C35 C36 C37 C38 -2.1(6) . .
C35 C36 C37 C43 179.5(3) . .
C36 C35 C40 C41 55.7(4) . .
C36 C35 C40 C42 -66.5(4) . .
C36 C37 C38 C39 0.2(6) . .
C36 C37 C43 C44 -61.5(5) . .
C36 C37 C43 C45 170.4(4) . .
C37 C38 C39 C34 2.4(5) . .
C37 C38 C39 C46 -174.4(3) . .
C38 C37 C43 C44 120.2(4) . .
C38 C37 C43 C45 -7.9(6) . .
C38 C39 C46 C47 66.5(4) . .
C38 C39 C46 C48 -56.6(4) . .
C39 C34 C35 C36 1.4(4) . .
C39 C34 C35 C40 -178.0(3) . .
C39 C34 P1 C27 92.8(2) . .
C39 C34 P1 P2 -157.03(19) . .
C40 C35 C36 C37 -179.3(3) . .
C43 C37 C38 C39 178.5(3) . .
C49 C50 C51 C52 1.2(4) . .
C49 C50 C55 C56 -151.3(3) . .
C49 C50 C55 C57 84.3(3) . .
C49 C54 C61 C62 115.2(3) . .
C49 C54 C61 C63 -121.9(3) . .
C50 C49 C54 C53 4.1(4) . .
C50 C49 C54 C61 -173.4(3) . .
C50 C49 P2 C64 107.8(2) . .
C50 C49 P2 P1 -149.38(18) . .
C50 C51 C52 C53 2.0(5) . .
C50 C51 C52 C58 -177.4(3) . .
C51 C50 C55 C56 27.3(4) . .
C51 C50 C55 C57 -97.0(3) . .
C51 C52 C53 C54 -2.2(5) . .
C51 C52 C58 C59 -136.4(3) . .
C51 C52 C58 C60 99.3(3) . .
C52 C53 C54 C49 -0.8(4) . .
C52 C53 C54 C61 176.9(3) . .
C53 C52 C58 C59 44.2(4) . .
C53 C52 C58 C60 -80.1(4) . .
C53 C54 C61 C62 -62.4(3) . .
C53 C54 C61 C63 60.4(3) . .
C54 C49 C50 C51 -4.3(4) . .
C54 C49 C50 C55 174.3(3) . .
C54 C49 P2 C64 -66.9(3) . .
C54 C49 P2 P1 35.9(3) . .
C55 C50 C51 C52 -177.5(3) . .
C58 C52 C53 C54 177.2(3) . .
C64 C65 C66 C67 175.0(3) . .
C64 C65 C70 C69 -174.6(3) . .
C65 C64 O2 Th1 -130.4(6) . .
C65 C66 C67 C68 -0.9(5) . .
C66 C65 C70 C69 -0.7(5) . .
C66 C67 C68 C69 0.6(5) . .
C66 C67 C68 Cl2 -180.0(2) . .
C67 C68 C69 C70 -0.4(5) . .
C68 C69 C70 C65 0.4(5) . .
C70 C65 C66 C67 0.9(4) . .
Cl1 C31 C32 C33 -179.8(3) . .
Cl2 C68 C69 C70 -179.7(3) . .
O1 C27 C28 C29 128.4(3) . .
O1 C27 C28 C33 -49.2(4) . .
O2 C64 C65 C66 41.7(4) . .
O2 C64 C65 C70 -144.4(3) . .
P1 C27 C28 C29 -105.3(3) . .
P1 C27 C28 C33 77.1(3) . .
P1 C27 O1 Th1 22.8(5) . .
P1 C34 C35 C36 -173.1(2) . .
P1 C34 C35 C40 7.5(5) . .
P1 C34 C39 C38 172.2(3) . .
P1 C34 C39 C46 -11.3(4) . .
P2 C49 C50 C51 -179.4(2) . .
P2 C49 C50 C55 -0.8(4) . .
P2 C49 C54 C53 178.7(2) . .
P2 C49 C54 C61 1.2(4) . .
P2 C64 C65 C66 -76.3(3) . .
P2 C64 C65 C70 97.6(3) . .
P2 C64 O2 Th1 -15.9(7) . .
Th1 C1 C2 C3 69.2(2) . .
Th1 C1 C5 C4 -70.9(2) . .
Th1 C1 C6 C7 -47.9(3) . .
Th1 C1 C6 C8 73.3(3) . .
Th1 C1 C6 C9 -167.8(2) . .
Th1 C2 C3 C4 68.08(19) . .
Th1 C2 C3 C10 -118.2(3) . .
Th1 C3 C4 C5 68.9(2) . .
Th1 C3 C10 C11 -91.7(3) . .
Th1 C3 C10 C12 149.0(2) . .
Th1 C3 C10 C13 31.0(4) . .
Th1 C4 C5 C1 72.2(2) . .
Th1 C14 C15 C16 70.5(2) . .
Th1 C14 C18 C17 -72.1(2) . .
Th1 C14 C19 C20 -47.3(3) . .
Th1 C14 C19 C21 -167.0(2) . .
Th1 C14 C19 C22 74.8(3) . .
Th1 C15 C16 C17 66.5(2) . .
Th1 C15 C16 C23 -117.9(3) . .
Th1 C16 C17 C18 68.3(2) . .
Th1 C16 C23 C24 125.8(2) . .
Th1 C16 C23 C25 -114.9(2) . .
Th1 C16 C23 C26 6.2(3) . .
Th1 C17 C18 C14 72.1(2) . .
C71 C72 C73 C71 0.0(9) . 2_575
C73 C71 C72 C73 0.0(9) 2_575 .
